data_2215227
loop_
_publ_author_name
'Huang, Wei'

_publ_section_title
;
 Tris(2,2'-bipyridine-\k^2^<i>N</i>,<i>N</i>')copper(II)
 bis(tetrafluoridoborate)
;
_journal_coeditor_code NG2301
_journal_issue 9
_journal_name_full 'Acta Crystallographica Section E'
_journal_page_first m2254
_journal_page_last m2254
_journal_paper_doi 10.1107/S1600536807037002
_journal_volume 63
_journal_year 2007
_chemical_formula_iupac '[Cu (C10 H8 N2)3] (B F4)2'
_chemical_formula_moiety 'C30 H24 Cu N6 2+, 2(B F4 -)'
_chemical_formula_sum 'C30 H24 B2 Cu F8 N6'
_chemical_formula_weight 705.71
_chemical_name_systematic
;
Tris(2,2'-bipyridine-\k^2^<i>N</i>,<i>N</i>')copper(II)
bis(tetrafluoridoborate)
;
_space_group_IT_number 2
_symmetry_cell_setting triclinic
_symmetry_space_group_name_Hall '-P 1'
_symmetry_space_group_name_H-M 'P -1'
_atom_sites_solution_hydrogens geom
_atom_sites_solution_primary direct
_atom_sites_solution_secondary difmap
_audit_creation_method SHELXL-97
_cell_angle_alpha 100.88(3)
_cell_angle_beta 90.26(2)
_cell_angle_gamma 98.08(3)
_cell_formula_units_Z 2
_cell_length_a 7.911(2)
_cell_length_b 10.851(2)
_cell_length_c 18.482(4)
_cell_measurement_reflns_used 6691
_cell_measurement_temperature 291(2)
_cell_measurement_theta_max 27.4835
_cell_measurement_theta_min 3.0088
_cell_volume 1541.8(6)
_computing_cell_refinement CrystalClear
_computing_data_collection 'CrystalClear (Molecular Structure Corporation & Rigaku, 2001)'
_computing_data_reduction 'TEXSAN (Molecular Structure Corporation & Rigaku, 2000)'
_computing_molecular_graphics SHELXTL
_computing_publication_material SHELXTL
_computing_structure_refinement SHELXTL
_computing_structure_solution 'SHELXTL (Bruker, 2000)'
_diffrn_ambient_temperature 291(2)
_diffrn_detector_area_resol_mean 14.6199
_diffrn_measured_fraction_theta_full 0.973
_diffrn_measured_fraction_theta_max 0.973
_diffrn_measurement_device_type 'Rigaku Mercury CCD area-detector'
_diffrn_measurement_method '\f and \w'
_diffrn_radiation_monochromator 'graphite monochromator'
_diffrn_radiation_source 'Rigaku rotating anode'
_diffrn_radiation_type MoK\a
_diffrn_radiation_wavelength 0.71073
_diffrn_reflns_av_R_equivalents 0.0947
_diffrn_reflns_av_sigmaI/netI 0.0617
_diffrn_reflns_limit_h_max 9
_diffrn_reflns_limit_h_min -9
_diffrn_reflns_limit_k_max 11
_diffrn_reflns_limit_k_min -12
_diffrn_reflns_limit_l_max 20
_diffrn_reflns_limit_l_min -21
_diffrn_reflns_number 13060
_diffrn_reflns_theta_full 25.00
_diffrn_reflns_theta_max 25.00
_diffrn_reflns_theta_min 3.01
_diffrn_standards_decay_% 0
_diffrn_standards_interval_count 0
_diffrn_standards_interval_time 0
_diffrn_standards_number 0
_exptl_absorpt_coefficient_mu 0.789
_exptl_absorpt_correction_T_max 0.9252
_exptl_absorpt_correction_T_min 0.8581
_exptl_absorpt_correction_type multi-scan
_exptl_absorpt_process_details '(REQAB; Jacobson, 1998)'
_exptl_crystal_colour blue
_exptl_crystal_density_diffrn 1.521
_exptl_crystal_density_method 'not measured'
_exptl_crystal_description block
_exptl_crystal_F_000 714
_exptl_crystal_size_max 0.20
_exptl_crystal_size_mid 0.12
_exptl_crystal_size_min 0.10
_refine_diff_density_max 0.617
_refine_diff_density_min -0.768
_refine_ls_extinction_method none
_refine_ls_goodness_of_fit_ref 1.065
_refine_ls_hydrogen_treatment constr
_refine_ls_matrix_type full
_refine_ls_number_parameters 452
_refine_ls_number_reflns 5276
_refine_ls_number_restraints 0
_refine_ls_restrained_S_all 1.065
_refine_ls_R_factor_all 0.0661
_refine_ls_R_factor_gt 0.0609
_refine_ls_shift/su_max 0.001
_refine_ls_shift/su_mean 0.000
_refine_ls_structure_factor_coef Fsqd
_refine_ls_weighting_details 'calc w=1/[\s^2^(Fo^2^)+(0.0929P)^2^+0.8259P] where P=(Fo^2^+2Fc^2^)/3'
_refine_ls_weighting_scheme calc
_refine_ls_wR_factor_gt 0.1555
_refine_ls_wR_factor_ref 0.1595
_reflns_number_gt 4853
_reflns_number_total 5276
_reflns_threshold_expression I>2\s(I)
_cod_data_source_file ng2301.cif
_cod_data_source_block I
_cod_database_code 2215227

loop_
_symmetry_equiv_pos_as_xyz
'x, y, z'
'-x, -y, -z'

loop_
_atom_site_type_symbol
_atom_site_label
_atom_site_fract_x
_atom_site_fract_y
_atom_site_fract_z
_atom_site_U_iso_or_equiv
_atom_site_adp_type
_atom_site_calc_flag
_atom_site_refinement_flags
_atom_site_occupancy
Cu Cu1 0.49537(4) 0.26462(3) 0.260441(19) 0.04188(18) Uani d . 1
B B1 0.2081(7) 0.8226(4) 0.0862(3) 0.0713(13) Uani d . 1
B B2 0.2989(5) 0.2751(4) 0.5691(2) 0.0572(10) Uani d . 1
C C1 0.5758(5) 0.1204(3) 0.37557(18) 0.0532(8) Uani d . 1
C C2 0.6673(6) 0.0615(4) 0.4203(2) 0.0726(12) Uani d . 1
H H2 0.6203 -0.0149 0.4328 0.087 Uiso calc R 1
C C3 0.8288(7) 0.1186(5) 0.4456(2) 0.0807(13) Uani d . 1
H H3 0.8921 0.0805 0.4754 0.097 Uiso calc R 1
C C4 0.8971(6) 0.2322(5) 0.4268(2) 0.0715(11) Uani d . 1
H H4 1.0058 0.2719 0.4436 0.086 Uiso calc R 1
C C5 0.7991(5) 0.2847(4) 0.3825(2) 0.0637(9) Uani d . 1
H H5 0.8433 0.3618 0.3701 0.076 Uiso calc R 1
C C6 0.4003(5) 0.0685(3) 0.34619(18) 0.0543(8) Uani d . 1
C C7 0.2992(7) -0.0319(4) 0.3697(2) 0.0774(12) Uani d . 1
H H7 0.3426 -0.0721 0.4044 0.093 Uiso calc R 1
C C8 0.1369(7) -0.0708(5) 0.3416(3) 0.0882(15) Uani d . 1
H H8 0.0683 -0.1367 0.3576 0.106 Uiso calc R 1
C C9 0.0756(6) -0.0124(4) 0.2897(3) 0.0788(13) Uani d . 1
H H9 -0.0350 -0.0381 0.2701 0.095 Uiso calc R 1
C C10 0.1788(5) 0.0845(4) 0.2669(2) 0.0642(9) Uani d . 1
H H10 0.1369 0.1236 0.2313 0.077 Uiso calc R 1
C C11 0.2700(4) 0.4602(3) 0.26873(18) 0.0466(7) Uani d . 1
C C12 0.1730(5) 0.5511(4) 0.3006(2) 0.0668(10) Uani d . 1
H H12 0.1169 0.5945 0.2713 0.080 Uiso calc R 1
C C13 0.1602(6) 0.5772(4) 0.3762(2) 0.0747(12) Uani d . 1
H H13 0.0949 0.6379 0.3984 0.090 Uiso calc R 1
C C14 0.2444(5) 0.5126(4) 0.4179(2) 0.0650(10) Uani d . 1
H H14 0.2368 0.5287 0.4689 0.078 Uiso calc R 1
C C15 0.3399(4) 0.4240(3) 0.38420(18) 0.0519(8) Uani d . 1
H H15 0.3972 0.3808 0.4131 0.062 Uiso calc R 1
C C16 0.2887(4) 0.4245(3) 0.18751(18) 0.0464(7) Uani d . 1
C C17 0.2861(5) 0.5112(4) 0.1416(2) 0.0602(9) Uani d . 1
H H17 0.2694 0.5942 0.1602 0.072 Uiso calc R 1
C C18 0.3090(6) 0.4708(4) 0.0674(2) 0.0727(11) Uani d . 1
H H18 0.3097 0.5273 0.0352 0.087 Uiso calc R 1
C C19 0.3305(5) 0.3482(4) 0.0413(2) 0.0692(11) Uani d . 1
H H19 0.3437 0.3193 -0.0088 0.083 Uiso calc R 1
C C20 0.3323(5) 0.2684(4) 0.0904(2) 0.0611(9) Uani d . 1
H H20 0.3480 0.1848 0.0725 0.073 Uiso calc R 1
C C21 0.7564(4) 0.3415(4) 0.16426(18) 0.0511(8) Uani d . 1
C C22 0.8481(5) 0.4169(5) 0.1212(2) 0.0709(11) Uani d . 1
H H22 0.9015 0.3802 0.0795 0.085 Uiso calc R 1
C C23 0.8595(6) 0.5468(5) 0.1406(3) 0.0787(13) Uani d . 1
H H23 0.9201 0.5987 0.1120 0.094 Uiso calc R 1
C C24 0.7813(6) 0.5986(4) 0.2022(3) 0.0747(12) Uani d . 1
H H24 0.7909 0.6862 0.2167 0.090 Uiso calc R 1
C C25 0.6873(5) 0.5201(3) 0.2430(2) 0.0582(9) Uani d . 1
H H25 0.6340 0.5560 0.2849 0.070 Uiso calc R 1
C C26 0.7395(4) 0.2022(4) 0.14967(17) 0.0507(8) Uani d . 1
C C27 0.8424(5) 0.1326(5) 0.1022(2) 0.0754(12) Uani d . 1
H H27 0.9284 0.1734 0.0773 0.090 Uiso calc R 1
C C28 0.8152(7) 0.0010(5) 0.0924(3) 0.0868(14) Uani d . 1
H H28 0.8822 -0.0473 0.0606 0.104 Uiso calc R 1
C C29 0.6890(6) -0.0562(4) 0.1299(2) 0.0748(12) Uani d . 1
H H29 0.6687 -0.1441 0.1241 0.090 Uiso calc R 1
C C30 0.5918(5) 0.0179(3) 0.1767(2) 0.0598(9) Uani d . 1
H H30 0.5053 -0.0220 0.2017 0.072 Uiso calc R 1
F F1 0.2206(7) 0.8026(3) 0.15562(17) 0.1338(15) Uani d . 1
F F2 0.0550(4) 0.7601(3) 0.05207(18) 0.1028(10) Uani d . 1
F F3 0.3345(5) 0.7722(4) 0.0444(2) 0.1279(13) Uani d . 1
F F4 0.2193(4) 0.9489(2) 0.08575(18) 0.0921(8) Uani d . 1
F F5 0.4322(11) 0.2699(7) 0.6125(7) 0.113(4) Uani d P 0.60(2)
F F6 0.312(2) 0.2132(10) 0.5016(4) 0.141(6) Uani d P 0.60(2)
F F8 0.2847(5) 0.3995(3) 0.5705(2) 0.1150(11) Uani d . 1
F F7 0.1557(11) 0.2347(11) 0.5970(10) 0.160(7) Uani d P 0.60(2)
N N1 0.6436(4) 0.2301(3) 0.35638(15) 0.0523(7) Uani d . 1
N N2 0.3391(4) 0.1247(3) 0.29465(16) 0.0521(7) Uani d . 1
N N3 0.3538(3) 0.3971(2) 0.31056(14) 0.0451(6) Uani d . 1
N N4 0.3126(4) 0.3045(3) 0.16283(15) 0.0516(7) Uani d . 1
N N5 0.6716(3) 0.3931(3) 0.22333(14) 0.0468(6) Uani d . 1
N N6 0.6162(3) 0.1444(3) 0.18753(14) 0.0467(6) Uani d . 1
F F5' 0.4303(17) 0.2429(13) 0.5288(12) 0.134(7) Uani d P 0.40(2)
F F6' 0.167(2) 0.1857(13) 0.5369(11) 0.138(8) Uani d P 0.40(2)
F F7' 0.316(3) 0.2394(10) 0.6360(4) 0.128(9) Uani d P 0.40(2)

loop_
_atom_site_aniso_label
_atom_site_aniso_U_11
_atom_site_aniso_U_22
_atom_site_aniso_U_33
_atom_site_aniso_U_12
_atom_site_aniso_U_13
_atom_site_aniso_U_23
Cu1 0.0510(3) 0.0333(2) 0.0445(3) 0.00823(16) 0.01055(16) 0.01354(16)
B1 0.096(3) 0.044(2) 0.073(3) 0.012(2) -0.005(3) 0.008(2)
B2 0.055(2) 0.056(2) 0.063(3) 0.0074(18) -0.0015(19) 0.0168(19)
C1 0.081(2) 0.0435(17) 0.0424(17) 0.0206(16) 0.0174(16) 0.0167(14)
C2 0.103(3) 0.064(2) 0.067(2) 0.034(2) 0.019(2) 0.036(2)
C3 0.100(3) 0.093(3) 0.066(3) 0.046(3) 0.006(2) 0.032(2)
C4 0.072(2) 0.088(3) 0.061(2) 0.024(2) -0.0003(19) 0.023(2)
C5 0.071(2) 0.063(2) 0.059(2) 0.0103(19) 0.0011(18) 0.0181(18)
C6 0.083(2) 0.0375(16) 0.0451(17) 0.0098(16) 0.0228(16) 0.0129(13)
C7 0.115(4) 0.055(2) 0.068(3) 0.003(2) 0.023(2) 0.0326(19)
C8 0.109(4) 0.064(3) 0.087(3) -0.017(3) 0.027(3) 0.022(2)
C9 0.078(3) 0.065(3) 0.083(3) -0.014(2) 0.015(2) 0.003(2)
C10 0.069(2) 0.053(2) 0.068(2) 0.0019(18) 0.0092(19) 0.0074(17)
C11 0.0481(16) 0.0438(17) 0.0495(17) 0.0097(13) 0.0006(13) 0.0106(14)
C12 0.074(2) 0.062(2) 0.069(2) 0.0321(19) -0.0023(19) 0.0069(19)
C13 0.083(3) 0.071(3) 0.071(3) 0.036(2) 0.010(2) -0.002(2)
C14 0.080(2) 0.061(2) 0.053(2) 0.017(2) 0.0138(18) 0.0059(17)
C15 0.0611(19) 0.0512(19) 0.0445(17) 0.0114(15) 0.0068(15) 0.0091(14)
C16 0.0474(16) 0.0443(17) 0.0488(17) 0.0084(13) -0.0015(13) 0.0112(13)
C17 0.073(2) 0.051(2) 0.062(2) 0.0183(17) -0.0029(18) 0.0205(16)
C18 0.093(3) 0.077(3) 0.058(2) 0.019(2) -0.001(2) 0.033(2)
C19 0.081(3) 0.080(3) 0.047(2) 0.013(2) -0.0019(18) 0.0147(19)
C20 0.080(2) 0.052(2) 0.0491(19) 0.0117(18) -0.0048(17) 0.0046(16)
C21 0.0464(16) 0.066(2) 0.0421(16) 0.0014(15) -0.0028(13) 0.0187(15)
C22 0.063(2) 0.090(3) 0.061(2) -0.013(2) 0.0065(18) 0.032(2)
C23 0.075(3) 0.087(3) 0.078(3) -0.020(2) -0.004(2) 0.049(3)
C24 0.074(3) 0.056(2) 0.096(3) -0.0113(19) -0.018(2) 0.033(2)
C25 0.060(2) 0.0474(19) 0.067(2) -0.0014(15) -0.0043(17) 0.0173(16)
C26 0.0502(17) 0.065(2) 0.0389(16) 0.0119(15) 0.0017(13) 0.0117(14)
C27 0.064(2) 0.103(4) 0.060(2) 0.021(2) 0.0202(19) 0.014(2)
C28 0.094(3) 0.092(4) 0.075(3) 0.043(3) 0.017(2) -0.004(3)
C29 0.101(3) 0.059(2) 0.066(2) 0.032(2) 0.006(2) 0.0024(19)
C30 0.078(2) 0.0463(19) 0.057(2) 0.0190(17) 0.0064(18) 0.0067(16)
F1 0.258(5) 0.0714(19) 0.0760(19) 0.036(2) -0.022(2) 0.0164(15)
F2 0.103(2) 0.094(2) 0.105(2) -0.0224(17) 0.0018(17) 0.0294(17)
F3 0.118(3) 0.106(3) 0.162(3) 0.048(2) 0.024(2) 0.006(2)
F4 0.110(2) 0.0504(13) 0.119(2) 0.0081(13) 0.0053(17) 0.0272(14)
F5 0.099(5) 0.083(4) 0.160(9) 0.015(3) -0.059(5) 0.029(4)
F6 0.228(17) 0.131(8) 0.069(4) 0.072(10) 0.017(6) -0.005(4)
F8 0.160(3) 0.0683(18) 0.127(3) 0.0292(19) -0.006(2) 0.0337(17)
F7 0.088(5) 0.144(8) 0.277(18) 0.016(5) 0.080(9) 0.114(9)
N1 0.0717(18) 0.0419(14) 0.0486(15) 0.0124(13) 0.0089(13) 0.0185(12)
N2 0.0644(17) 0.0405(14) 0.0538(16) 0.0104(13) 0.0135(13) 0.0125(12)
N3 0.0511(14) 0.0392(13) 0.0465(14) 0.0067(11) 0.0038(11) 0.0120(11)
N4 0.0642(17) 0.0432(15) 0.0487(15) 0.0112(13) -0.0019(13) 0.0096(12)
N5 0.0517(14) 0.0453(15) 0.0451(14) 0.0034(12) -0.0015(11) 0.0156(11)
N6 0.0523(14) 0.0466(15) 0.0426(14) 0.0109(12) 0.0047(11) 0.0096(11)
F5' 0.090(7) 0.138(9) 0.160(17) 0.014(6) 0.058(9) -0.001(8)
F6' 0.132(12) 0.125(10) 0.152(14) -0.037(8) -0.069(11) 0.054(10)
F7' 0.26(3) 0.068(6) 0.056(4) 0.037(9) -0.016(7) 0.010(4)

loop_
_atom_type_symbol
_atom_type_description
_atom_type_scat_dispersion_real
_atom_type_scat_dispersion_imag
_atom_type_scat_source
C C 0.0033 0.0016 'International Tables Vol C Tables 4.2.6.8 and 6.1.1.4'
B B 0.0013 0.0007 'International Tables Vol C Tables 4.2.6.8 and 6.1.1.4'
Cu Cu 0.3201 1.2651 'International Tables Vol C Tables 4.2.6.8 and 6.1.1.4'
F F 0.0171 0.0103 'International Tables Vol C Tables 4.2.6.8 and 6.1.1.4'
N N 0.0061 0.0033 'International Tables Vol C Tables 4.2.6.8 and 6.1.1.4'
H H 0.0000 0.0000 'International Tables Vol C Tables 4.2.6.8 and 6.1.1.4'

loop_
_geom_angle_atom_site_label_1
_geom_angle_atom_site_label_2
_geom_angle_atom_site_label_3
_geom_angle
_geom_angle_publ_flag
N2 Cu1 N6 94.42(11) y
N2 Cu1 N3 91.40(11) y
N6 Cu1 N3 165.91(11) y
N2 Cu1 N5 173.96(11) y
N6 Cu1 N5 80.24(11) y
N3 Cu1 N5 94.44(11) y
N2 Cu1 N1 77.41(12) y
N6 Cu1 N1 92.18(11) y
N3 Cu1 N1 101.62(11) y
N5 Cu1 N1 99.84(11) y
N2 Cu1 N4 99.54(12) y
N6 Cu1 N4 92.01(10) y
N3 Cu1 N4 74.35(10) y
N5 Cu1 N4 83.56(10) y
N1 Cu1 N4 175.00(10) y
F1 B1 F4 110.8(4) ?
F1 B1 F3 110.2(5) ?
F4 B1 F3 109.9(5) ?
F1 B1 F2 110.8(5) ?
F4 B1 F2 109.4(4) ?
F3 B1 F2 105.6(4) ?
F7 B2 F6 111.1(8) ?
F7 B2 F5' 146.0(9) ?
F6 B2 F5' 46.2(6) ?
F7 B2 F5 111.1(7) ?
F6 B2 F5 112.0(7) ?
F5' B2 F5 69.5(8) ?
F7 B2 F8 102.1(5) ?
F6 B2 F8 111.6(5) ?
F5' B2 F8 109.9(7) ?
F5 B2 F8 108.5(5) ?
F7 B2 F6' 50.8(7) ?
F6 B2 F6' 60.3(8) ?
F5' B2 F6' 102.3(10) ?
F5 B2 F6' 132.7(8) ?
F8 B2 F6' 117.7(8) ?
F7 B2 F7' 65.3(9) ?
F6 B2 F7' 130.9(6) ?
F5' B2 F7' 107.9(10) ?
F5 B2 F7' 45.8(7) ?
F8 B2 F7' 117.0(5) ?
F6' B2 F7' 100.7(9) ?
N1 C1 C2 121.1(4) ?
N1 C1 C6 115.7(3) ?
C2 C1 C6 123.3(3) ?
C3 C2 C1 118.7(4) ?
C3 C2 H2 120.7 ?
C1 C2 H2 120.7 ?
C2 C3 C4 120.1(4) ?
C2 C3 H3 119.9 ?
C4 C3 H3 119.9 ?
C5 C4 C3 117.9(4) ?
C5 C4 H4 121.1 ?
C3 C4 H4 121.1 ?
N1 C5 C4 123.0(4) ?
N1 C5 H5 118.5 ?
C4 C5 H5 118.5 ?
N2 C6 C7 120.1(4) ?
N2 C6 C1 116.2(3) ?
C7 C6 C1 123.6(4) ?
C8 C7 C6 119.8(4) ?
C8 C7 H7 120.1 ?
C6 C7 H7 120.1 ?
C7 C8 C9 119.5(4) ?
C7 C8 H8 120.2 ?
C9 C8 H8 120.2 ?
C8 C9 C10 119.3(4) ?
C8 C9 H9 120.3 ?
C10 C9 H9 120.3 ?
N2 C10 C9 121.8(4) ?
N2 C10 H10 119.1 ?
C9 C10 H10 119.1 ?
N3 C11 C12 121.0(3) ?
N3 C11 C16 115.9(3) ?
C12 C11 C16 123.1(3) ?
C13 C12 C11 119.5(4) ?
C13 C12 H12 120.3 ?
C11 C12 H12 120.3 ?
C14 C13 C12 119.1(4) ?
C14 C13 H13 120.4 ?
C12 C13 H13 120.4 ?
C13 C14 C15 119.5(4) ?
C13 C14 H14 120.3 ?
C15 C14 H14 120.3 ?
N3 C15 C14 122.3(3) ?
N3 C15 H15 118.9 ?
C14 C15 H15 118.9 ?
N4 C16 C17 122.7(3) ?
N4 C16 C11 115.4(3) ?
C17 C16 C11 121.9(3) ?
C18 C17 C16 118.0(4) ?
C18 C17 H17 121.0 ?
C16 C17 H17 121.0 ?
C19 C18 C17 119.9(4) ?
C19 C18 H18 120.1 ?
C17 C18 H18 120.1 ?
C18 C19 C20 118.5(4) ?
C18 C19 H19 120.8 ?
C20 C19 H19 120.8 ?
N4 C20 C19 123.3(4) ?
N4 C20 H20 118.3 ?
C19 C20 H20 118.3 ?
N5 C21 C22 121.1(4) ?
N5 C21 C26 115.0(3) ?
C22 C21 C26 123.9(4) ?
C23 C22 C21 119.3(4) ?
C23 C22 H22 120.3 ?
C21 C22 H22 120.3 ?
C24 C23 C22 119.4(4) ?
C24 C23 H23 120.3 ?
C22 C23 H23 120.3 ?
C23 C24 C25 119.7(4) ?
C23 C24 H24 120.2 ?
C25 C24 H24 120.2 ?
N5 C25 C24 121.4(4) ?
N5 C25 H25 119.3 ?
C24 C25 H25 119.3 ?
N6 C26 C27 121.2(4) ?
N6 C26 C21 114.9(3) ?
C27 C26 C21 123.9(4) ?
C28 C27 C26 119.1(4) ?
C28 C27 H27 120.4 ?
C26 C27 H27 120.4 ?
C29 C28 C27 119.1(4) ?
C29 C28 H28 120.4 ?
C27 C28 H28 120.4 ?
C28 C29 C30 119.1(4) ?
C28 C29 H29 120.4 ?
C30 C29 H29 120.4 ?
N6 C30 C29 122.9(4) ?
N6 C30 H30 118.5 ?
C29 C30 H30 118.5 ?
C5 N1 C1 119.2(3) ?
C5 N1 Cu1 128.7(2) ?
C1 N1 Cu1 110.2(2) ?
C6 N2 C10 119.4(3) ?
C6 N2 Cu1 118.0(2) ?
C10 N2 Cu1 122.6(3) ?
C15 N3 C11 118.6(3) ?
C15 N3 Cu1 122.2(2) ?
C11 N3 Cu1 119.2(2) ?
C16 N4 C20 117.6(3) ?
C16 N4 Cu1 102.3(2) ?
C20 N4 Cu1 125.5(2) ?
C25 N5 C21 118.9(3) ?
C25 N5 Cu1 126.4(2) ?
C21 N5 Cu1 113.6(2) ?
C30 N6 C26 118.5(3) ?
C30 N6 Cu1 126.8(2) ?
C26 N6 Cu1 114.6(2) ?

loop_
_geom_bond_atom_site_label_1
_geom_bond_atom_site_label_2
_geom_bond_distance
_geom_bond_publ_flag
Cu1 N2 2.019(3) y
Cu1 N6 2.032(3) y
Cu1 N3 2.034(3) y
Cu1 N5 2.044(3) y
Cu1 N1 2.239(3) y
Cu1 N4 2.445(3) y
B1 F1 1.346(6) ?
B1 F4 1.362(5) ?
B1 F3 1.378(6) ?
B1 F2 1.388(6) ?
B2 F7 1.301(7) ?
B2 F6 1.312(8) ?
B2 F5' 1.330(10) ?
B2 F5 1.336(7) ?
B2 F8 1.366(5) ?
B2 F6' 1.370(11) ?
B2 F7' 1.376(9) ?
C1 N1 1.346(4) ?
C1 C2 1.392(5) ?
C1 C6 1.482(5) ?
C2 C3 1.377(7) ?
C2 H2 0.9300 ?
C3 C4 1.381(7) ?
C3 H3 0.9300 ?
C4 C5 1.375(6) ?
C4 H4 0.9300 ?
C5 N1 1.334(5) ?
C5 H5 0.9300 ?
C6 N2 1.346(5) ?
C6 C7 1.397(5) ?
C7 C8 1.362(7) ?
C7 H7 0.9300 ?
C8 C9 1.366(7) ?
C8 H8 0.9300 ?
C9 C10 1.371(6) ?
C9 H9 0.9300 ?
C10 N2 1.347(5) ?
C10 H10 0.9300 ?
C11 N3 1.351(4) ?
C11 C12 1.381(5) ?
C11 C16 1.491(4) ?
C12 C13 1.379(6) ?
C12 H12 0.9300 ?
C13 C14 1.364(6) ?
C13 H13 0.9300 ?
C14 C15 1.365(5) ?
C14 H14 0.9300 ?
C15 N3 1.345(4) ?
C15 H15 0.9300 ?
C16 N4 1.336(4) ?
C16 C17 1.382(5) ?
C17 C18 1.381(6) ?
C17 H17 0.9300 ?
C18 C19 1.361(6) ?
C18 H18 0.9300 ?
C19 C20 1.369(6) ?
C19 H19 0.9300 ?
C20 N4 1.338(5) ?
C20 H20 0.9300 ?
C21 N5 1.355(4) ?
C21 C22 1.383(5) ?
C21 C26 1.471(5) ?
C22 C23 1.378(7) ?
C22 H22 0.9300 ?
C23 C24 1.362(7) ?
C23 H23 0.9300 ?
C24 C25 1.385(6) ?
C24 H24 0.9300 ?
C25 N5 1.345(4) ?
C25 H25 0.9300 ?
C26 N6 1.354(4) ?
C26 C27 1.390(5) ?
C27 C28 1.390(7) ?
C27 H27 0.9300 ?
C28 C29 1.363(7) ?
C28 H28 0.9300 ?
C29 C30 1.379(6) ?
C29 H29 0.9300 ?
C30 N6 1.335(5) ?
C30 H30 0.9300 ?
